data_7101933
loop_
_publ_author_name
'Teo, Peili'
'Koh, L L'
'Hor, T S Andy'

_publ_section_title
;
 Assembly of gold rings and chains with pyridyl carboxylate as
 directional spacer.
;
_journal_issue 22
_journal_name_full 'Chemical communications (Cambridge, England)'
_journal_page_first 2225
_journal_page_last 2227
_journal_paper_doi 10.1039/b618309c
_journal_year 2007
_chemical_formula_sum 'C126 H100.5 Au6 F9 Fe3 N4.5 O17 P6 S3'
_chemical_formula_weight 3751.96
_chemical_name_systematic
;
?
;
_space_group_IT_number 167
_symmetry_cell_setting rhombohedral
_symmetry_space_group_name_Hall '-R 3 2"c'
_symmetry_space_group_name_H-M 'R -3 c :H'
_atom_sites_solution_hydrogens geom
_atom_sites_solution_primary direct
_atom_sites_solution_secondary difmap
_audit_creation_method SHELXL-97
_cell_angle_alpha 90.00
_cell_angle_beta 90.00
_cell_angle_gamma 120.00
_cell_formula_units_Z 12
_cell_length_a 19.0071(4)
_cell_length_b 19.0071(4)
_cell_length_c 123.338(5)
_cell_measurement_reflns_used 3155
_cell_measurement_temperature 223(2)
_cell_measurement_theta_max 26.77
_cell_measurement_theta_min 2.20
_cell_volume 38588.6(19)
_computing_cell_refinement 'Bruker SMART'
_computing_data_collection 'Bruker SMART'
_computing_data_reduction 'Bruker SAINT'
_computing_molecular_graphics 'Bruker SHELXTL'
_computing_publication_material 'Bruker SHELXTL'
_computing_structure_refinement 'SHELXL-97 (Sheldrick, 1997)'
_computing_structure_solution 'SHELXS-97 (Sheldrick, 1990)'
_diffrn_ambient_temperature 223(2)
_diffrn_measured_fraction_theta_full 0.996
_diffrn_measured_fraction_theta_max 0.996
_diffrn_measurement_device_type 'CCD area detector'
_diffrn_measurement_method 'phi and omega scans'
_diffrn_radiation_monochromator graphite
_diffrn_radiation_source 'fine-focus sealed tube'
_diffrn_radiation_type MoK\a
_diffrn_radiation_wavelength 0.71073
_diffrn_reflns_av_R_equivalents 0.1441
_diffrn_reflns_av_sigmaI/netI 0.0762
_diffrn_reflns_limit_h_max 20
_diffrn_reflns_limit_h_min -21
_diffrn_reflns_limit_k_max 17
_diffrn_reflns_limit_k_min -21
_diffrn_reflns_limit_l_max 124
_diffrn_reflns_limit_l_min -141
_diffrn_reflns_number 64068
_diffrn_reflns_theta_full 24.00
_diffrn_reflns_theta_max 24.00
_diffrn_reflns_theta_min 1.40
_exptl_absorpt_coefficient_mu 7.343
_exptl_absorpt_correction_T_max 0.5911
_exptl_absorpt_correction_T_min 0.3214
_exptl_absorpt_correction_type 'Sadabs, (Sheldrick 2001)'
_exptl_crystal_colour Gold
_exptl_crystal_density_diffrn 1.937
_exptl_crystal_density_meas 0
_exptl_crystal_density_method 'not measured'
_exptl_crystal_description Block
_exptl_crystal_F_000 21540
_exptl_crystal_size_max 0.20
_exptl_crystal_size_mid 0.10
_exptl_crystal_size_min 0.08
_refine_diff_density_max 1.899
_refine_diff_density_min -0.788
_refine_diff_density_rms 0.211
_refine_ls_extinction_method none
_refine_ls_goodness_of_fit_ref 1.021
_refine_ls_hydrogen_treatment mixed
_refine_ls_matrix_type full
_refine_ls_number_parameters 444
_refine_ls_number_reflns 6735
_refine_ls_number_restraints 41
_refine_ls_restrained_S_all 1.022
_refine_ls_R_factor_all 0.1198
_refine_ls_R_factor_gt 0.0792
_refine_ls_shift/su_max 0.004
_refine_ls_shift/su_mean 0.000
_refine_ls_structure_factor_coef Fsqd
_refine_ls_weighting_details 'calc w=1/[\s^2^(Fo^2^)+(0.1384P)^2^+0.0202P] where P=(Fo^2^+2Fc^2^)/3'
_refine_ls_weighting_scheme calc
_refine_ls_wR_factor_gt 0.2079
_refine_ls_wR_factor_ref 0.2321
_reflns_number_gt 4436
_reflns_number_total 6735
_reflns_threshold_expression >2sigma(I)
_cod_data_source_file b618309c.txt
_cod_data_source_block 6145
_cod_depositor_comments
;
The following automatic conversions were performed:
'_symmetry_cell_setting' value 'Rhombohedral' changed to 'rhombohedral'
according to '/home/saulius/struct/CIF-dictionaries/cif_core.dic'
dictionary named 'cif_core.dic' version 2.4.1 from 2010-06-29.

Automatic conversion script
Id: cif_fix_enum 1527 2010-12-29 10:47:43Z saulius 
;
_cod_original_sg_symbol_H-M R-3c
_cod_original_formula_sum 'C126 H100.50 Au6 F9 Fe3 N4.50 O17 P6 S3'
_cod_database_code 7101933

loop_
_symmetry_equiv_pos_as_xyz
'x, y, z'
'-y, x-y, z'
'-x+y, -x, z'
'y, x, -z+1/2'
'x-y, -y, -z+1/2'
'-x, -x+y, -z+1/2'
'x+2/3, y+1/3, z+1/3'
'-y+2/3, x-y+1/3, z+1/3'
'-x+y+2/3, -x+1/3, z+1/3'
'y+2/3, x+1/3, -z+5/6'
'x-y+2/3, -y+1/3, -z+5/6'
'-x+2/3, -x+y+1/3, -z+5/6'
'x+1/3, y+2/3, z+2/3'
'-y+1/3, x-y+2/3, z+2/3'
'-x+y+1/3, -x+2/3, z+2/3'
'y+1/3, x+2/3, -z+7/6'
'x-y+1/3, -y+2/3, -z+7/6'
'-x+1/3, -x+y+2/3, -z+7/6'
'-x, -y, -z'
'y, -x+y, -z'
'x-y, x, -z'
'-y, -x, z-1/2'
'-x+y, y, z-1/2'
'x, x-y, z-1/2'
'-x+2/3, -y+1/3, -z+1/3'
'y+2/3, -x+y+1/3, -z+1/3'
'x-y+2/3, x+1/3, -z+1/3'
'-y+2/3, -x+1/3, z-1/6'
'-x+y+2/3, y+1/3, z-1/6'
'x+2/3, x-y+1/3, z-1/6'
'-x+1/3, -y+2/3, -z+2/3'
'y+1/3, -x+y+2/3, -z+2/3'
'x-y+1/3, x+2/3, -z+2/3'
'-y+1/3, -x+2/3, z+1/6'
'-x+y+1/3, y+2/3, z+1/6'
'x+1/3, x-y+2/3, z+1/6'

loop_
_atom_site_label
_atom_site_type_symbol
_atom_site_fract_x
_atom_site_fract_y
_atom_site_fract_z
_atom_site_U_iso_or_equiv
_atom_site_adp_type
_atom_site_occupancy
_atom_site_symmetry_multiplicity
_atom_site_calc_flag
_atom_site_refinement_flags
_atom_site_disorder_assembly
_atom_site_disorder_group
Au1 Au 0.27647(5) 1.00832(4) 0.613428(6) 0.0629(3) Uani 1 1 d . . .
Au2 Au 0.24674(5) 0.96381(6) 0.637059(6) 0.0726(3) Uani 1 1 d . . .
Fe1 Fe 0.42095(14) 0.91535(15) 0.62626(2) 0.0575(6) Uani 1 1 d . . .
P1 P 0.2875(3) 0.9050(3) 0.60687(4) 0.0541(11) Uani 1 1 d . . .
P2 P 0.3715(3) 1.0259(3) 0.64365(4) 0.0643(13) Uani 1 1 d . . .
N1 N 0.2512(11) 1.0986(10) 0.61865(11) 0.071(4) Uani 1 1 d . . .
O1 O 0.0927(11) 1.2204(8) 0.63149(10) 0.080(4) Uani 1 1 d . . .
O2 O 0.2173(10) 1.3276(9) 0.63179(11) 0.090(4) Uani 1 1 d . . .
C1 C 0.1672(16) 1.2553(14) 0.63015(14) 0.068(5) Uani 1 1 d . . .
C2 C 0.1969(15) 1.1990(11) 0.62606(13) 0.071(5) Uani 1 1 d . . .
C3 C 0.1444(15) 1.1262(13) 0.6216(2) 0.109(8) Uani 1 1 d . . .
H3 H 0.0887 1.1087 0.6210 0.131 Uiso 1 1 calc R . .
C4 C 0.1748(15) 1.0795(15) 0.6179(2) 0.111(9) Uani 1 1 d . . .
H4 H 0.1384 1.0298 0.6146 0.134 Uiso 1 1 calc R . .
C5 C 0.2762(16) 1.2213(14) 0.6257(2) 0.106(8) Uani 1 1 d . . .
H5 H 0.3161 1.2737 0.6278 0.127 Uiso 1 1 calc R . .
C6 C 0.2973(14) 1.1680(12) 0.62217(19) 0.090(7) Uani 1 1 d . . .
H6 H 0.3530 1.1848 0.6224 0.108 Uiso 1 1 calc R . .
C7 C 0.3264(9) 0.8581(9) 0.61595(12) 0.045(4) Uani 1 1 d . . .
C8 C 0.3862(11) 0.8376(10) 0.61339(12) 0.058(5) Uani 1 1 d . . .
H8 H 0.4155 0.8495 0.6064 0.070 Uiso 1 1 calc R . .
C9 C 0.4002(11) 0.8014(10) 0.62216(15) 0.065(5) Uani 1 1 d . . .
H9 H 0.4402 0.7825 0.6225 0.078 Uiso 1 1 calc R . .
C10 C 0.3489(14) 0.7977(11) 0.63051(17) 0.084(7) Uani 1 1 d . . .
H10 H 0.3447 0.7743 0.6378 0.101 Uiso 1 1 calc R . .
C11 C 0.2994(10) 0.8313(10) 0.62633(14) 0.058(4) Uani 1 1 d . . .
H11 H 0.2562 0.8353 0.6303 0.070 Uiso 1 1 calc R . .
C12 C 0.4435(10) 1.0120(10) 0.63601(15) 0.064(5) Uani 1 1 d . . .
C13 C 0.4895(11) 0.9733(10) 0.63936(14) 0.064(5) Uani 1 1 d . . .
H13 H 0.4857 0.9482 0.6465 0.077 Uiso 1 1 calc R . .
C14 C 0.5395(10) 0.9770(13) 0.63087(16) 0.074(5) Uani 1 1 d . . .
H14 H 0.5767 0.9546 0.6310 0.089 Uiso 1 1 calc R . .
C15 C 0.5267(12) 1.0153(12) 0.62192(18) 0.083(6) Uani 1 1 d . . .
H15 H 0.5534 1.0234 0.6148 0.100 Uiso 1 1 calc R . .
C16 C 0.4706(11) 1.0393(10) 0.62453(14) 0.062(5) Uani 1 1 d . . .
H16 H 0.4508 1.0672 0.6197 0.074 Uiso 1 1 calc R . .
C1A C 0.1869(5) 0.8240(6) 0.60278(8) 0.050(4) Uani 1 1 d G . .
C2A C 0.1689(7) 0.7436(7) 0.60241(9) 0.072(5) Uani 1 1 d G . .
H2A H 0.2090 0.7304 0.6042 0.086 Uiso 1 1 calc R . .
C3A C 0.0917(8) 0.6828(5) 0.59940(10) 0.077(6) Uani 1 1 d G . .
H3A H 0.0796 0.6284 0.5992 0.092 Uiso 1 1 calc R . .
C4A C 0.0325(6) 0.7023(7) 0.59675(9) 0.082(6) Uani 1 1 d G . .
H4A H -0.0197 0.6612 0.5947 0.098 Uiso 1 1 calc R . .
C5A C 0.0505(6) 0.7827(8) 0.59711(9) 0.080(6) Uani 1 1 d G . .
H5A H 0.0104 0.7960 0.5953 0.096 Uiso 1 1 calc R . .
C6A C 0.1277(7) 0.8436(6) 0.60013(9) 0.066(5) Uani 1 1 d G . .
H6A H 0.1398 0.8979 0.6004 0.080 Uiso 1 1 calc R . .
C1B C 0.3549(7) 0.9353(8) 0.59521(8) 0.055(4) Uani 1 1 d G . .
C2B C 0.4207(8) 1.0140(7) 0.59485(9) 0.080(6) Uani 1 1 d G . .
H2B H 0.4272 1.0515 0.6003 0.096 Uiso 1 1 calc R . .
C3B C 0.4769(7) 1.0371(7) 0.58647(12) 0.091(7) Uani 1 1 d G . .
H3B H 0.5214 1.0903 0.5862 0.109 Uiso 1 1 calc R . .
C4B C 0.4672(8) 0.9816(9) 0.57845(9) 0.085(6) Uani 1 1 d G . .
H4B H 0.5052 0.9973 0.5728 0.101 Uiso 1 1 calc R . .
C5B C 0.4014(9) 0.9030(8) 0.57881(9) 0.082(6) Uani 1 1 d G . .
H5B H 0.3949 0.8654 0.5734 0.098 Uiso 1 1 calc R . .
C6B C 0.3452(7) 0.8798(6) 0.58719(10) 0.067(5) Uani 1 1 d G . .
H6B H 0.3007 0.8266 0.5874 0.080 Uiso 1 1 calc R . .
C1C C 0.3756(7) 0.9890(7) 0.65694(8) 0.065(5) Uani 1 1 d G . .
C2C C 0.3211(7) 0.9081(7) 0.65930(10) 0.073(5) Uani 1 1 d G . .
H2C H 0.2828 0.8747 0.6541 0.088 Uiso 1 1 calc R . .
C3C C 0.3233(9) 0.8764(7) 0.66937(12) 0.085(6) Uani 1 1 d G . .
H3C H 0.2864 0.8217 0.6710 0.102 Uiso 1 1 calc R . .
C4C C 0.3799(10) 0.9257(10) 0.67708(9) 0.098(8) Uani 1 1 d G . .
H4C H 0.3814 0.9043 0.6839 0.117 Uiso 1 1 calc R . .
C5C C 0.4344(9) 1.0067(10) 0.67472(10) 0.107(8) Uani 1 1 d G . .
H5C H 0.4727 1.0400 0.6799 0.129 Uiso 1 1 calc R . .
C6C C 0.4322(7) 1.0384(7) 0.66464(11) 0.090(7) Uani 1 1 d G . .
H6C H 0.4690 1.0931 0.6630 0.108 Uiso 1 1 calc R . .
C1D C 0.4106(11) 1.1309(8) 0.64540(13) 0.083(6) Uani 1 1 d GU . .
C2D C 0.3616(9) 1.1578(11) 0.65003(13) 0.110(8) Uani 1 1 d GU . .
H2D H 0.3086 1.1201 0.6523 0.132 Uiso 1 1 calc R . .
C3D C 0.3911(13) 1.2406(12) 0.65136(15) 0.150(11) Uani 1 1 d GU . .
H3D H 0.3580 1.2588 0.6545 0.179 Uiso 1 1 calc R . .
C4D C 0.4696(14) 1.2963(8) 0.64806(18) 0.177(14) Uani 1 1 d GU . .
H4D H 0.4895 1.3523 0.6490 0.212 Uiso 1 1 calc R . .
C5D C 0.5185(10) 1.2693(11) 0.64343(17) 0.187(14) Uani 1 1 d GU . .
H5D H 0.5716 1.3070 0.6412 0.224 Uiso 1 1 calc R . .
C6D C 0.4890(10) 1.1866(12) 0.64210(14) 0.131(10) Uani 1 1 d GU . .
H6D H 0.5221 1.1684 0.6390 0.157 Uiso 1 1 calc R . .
S1 S 0.3333 0.6667 0.57101(8) 0.084(3) Uani 1 3 d S . .
O3 O 0.4195(9) 0.7044(10) 0.56792(13) 0.109(5) Uani 1 1 d . . .
C17 C 0.3333 0.6667 0.5858(3) 0.079(10) Uani 1 3 d S . .
F1 F 0.2610(7) 0.6555(8) 0.58942(9) 0.102(4) Uani 1 1 d . . .
S2 S 1.0000 0.0000 0.50807(18) 0.079(4) Uani 0.50 3 d SPD . .
O4 O 0.9156(12) -0.053(3) 0.5100(5) 0.118(10) Uani 0.50 1 d PD . .
C18 C 1.0000 0.0000 0.4935(3) 0.079(4) Uani 0.50 3 d SPD . .
F2 F 1.0592(13) 0.070(2) 0.4891(4) 0.118(10) Uani 0.50 1 d PD . .
S3 S 0.549(2) 0.358(2) 0.6019(3) 0.265(14) Uiso 0.50 1 d P A 1
C1N C 0.460(3) 0.314(3) 0.6026(4) 0.100 Uiso 0.50 1 d PD B 2
C2N C 0.492(3) 0.263(3) 0.6063(4) 0.100 Uiso 0.50 1 d PD B 2
N1N N 0.522(2) 0.227(2) 0.6060(3) 0.100 Uiso 0.50 1 d PD B 2
O1W O 0.6667 0.3333 0.5833 0.16(2) Uani 1 6 d S . .
O2W O 0.146(2) 0.091(2) 0.6518(2) 0.119(11) Uiso 0.50 1 d P . .

loop_
_atom_site_aniso_label
_atom_site_aniso_U_11
_atom_site_aniso_U_22
_atom_site_aniso_U_33
_atom_site_aniso_U_23
_atom_site_aniso_U_13
_atom_site_aniso_U_12
Au1 0.0749(5) 0.0618(5) 0.0705(5) -0.0077(4) -0.0103(4) 0.0481(4)
Au2 0.0566(5) 0.0917(7) 0.0753(5) -0.0062(4) -0.0114(4) 0.0415(5)
Fe1 0.0455(14) 0.0528(15) 0.0732(15) 0.0087(12) -0.0028(11) 0.0239(12)
P1 0.056(3) 0.056(3) 0.063(3) 0.001(2) -0.002(2) 0.037(2)
P2 0.056(3) 0.067(3) 0.076(3) -0.004(3) -0.016(2) 0.036(3)
N1 0.103(13) 0.068(11) 0.065(9) -0.014(8) -0.016(9) 0.060(11)
O1 0.117(13) 0.068(9) 0.084(9) -0.012(7) 0.009(8) 0.069(9)
O2 0.113(12) 0.077(10) 0.108(10) -0.043(8) -0.036(9) 0.068(10)
C1 0.099(17) 0.082(16) 0.053(10) -0.016(10) -0.010(11) 0.068(15)
C2 0.107(17) 0.050(11) 0.067(11) -0.011(9) -0.007(11) 0.047(12)
C3 0.090(17) 0.064(14) 0.16(2) -0.054(15) -0.020(16) 0.028(13)
C4 0.090(17) 0.096(18) 0.19(2) -0.059(18) -0.043(17) 0.074(16)
C5 0.11(2) 0.074(16) 0.16(2) -0.037(15) -0.033(17) 0.066(15)
C6 0.086(15) 0.057(13) 0.15(2) -0.028(13) -0.011(14) 0.056(13)
C7 0.037(8) 0.036(8) 0.060(9) -0.001(7) -0.010(7) 0.015(7)
C8 0.088(13) 0.057(10) 0.047(9) 0.014(8) 0.016(9) 0.049(10)
C9 0.049(11) 0.051(11) 0.103(13) 0.006(10) 0.008(10) 0.031(9)
C10 0.104(17) 0.036(10) 0.101(15) -0.008(10) -0.033(14) 0.026(11)
C11 0.047(10) 0.049(10) 0.074(11) 0.001(9) -0.014(9) 0.021(8)
C12 0.045(10) 0.051(11) 0.084(12) -0.006(9) -0.023(9) 0.015(9)
C13 0.060(12) 0.066(12) 0.071(11) 0.011(9) -0.013(10) 0.035(10)
C14 0.036(10) 0.090(15) 0.088(13) 0.015(11) -0.006(10) 0.026(10)
C15 0.054(12) 0.075(14) 0.099(15) 0.013(12) 0.017(11) 0.017(11)
C16 0.054(11) 0.043(10) 0.086(12) 0.002(9) -0.003(9) 0.022(9)
C1A 0.061(11) 0.047(10) 0.045(8) 0.011(7) 0.006(8) 0.031(8)
C2A 0.062(12) 0.070(13) 0.097(14) 0.019(11) 0.004(10) 0.043(11)
C3A 0.068(13) 0.045(11) 0.100(14) 0.006(10) -0.017(11) 0.016(10)
C4A 0.048(11) 0.072(14) 0.091(14) 0.020(11) -0.001(10) 0.004(11)
C5A 0.081(15) 0.102(18) 0.077(13) -0.002(12) -0.014(11) 0.061(15)
C6A 0.070(13) 0.055(11) 0.077(11) 0.011(9) -0.014(10) 0.035(10)
C1B 0.052(10) 0.065(12) 0.053(9) 0.002(9) -0.006(8) 0.033(10)
C2B 0.102(17) 0.081(15) 0.074(12) -0.005(11) 0.004(12) 0.058(14)
C3B 0.087(16) 0.058(13) 0.107(16) 0.018(12) 0.027(13) 0.019(12)
C4B 0.087(16) 0.085(16) 0.090(14) 0.037(13) 0.028(12) 0.049(14)
C5B 0.102(17) 0.091(17) 0.081(13) 0.006(12) 0.008(12) 0.070(15)
C6B 0.069(13) 0.061(12) 0.079(12) 0.014(10) -0.001(10) 0.039(10)
C1C 0.041(10) 0.074(13) 0.075(11) -0.017(10) -0.016(9) 0.024(10)
C2C 0.070(13) 0.064(13) 0.072(12) 0.000(10) 0.007(10) 0.024(11)
C3C 0.060(13) 0.078(15) 0.096(15) 0.004(13) 0.008(12) 0.018(11)
C4C 0.13(2) 0.12(2) 0.084(15) 0.029(15) 0.024(15) 0.10(2)
C5C 0.098(19) 0.14(2) 0.081(15) 0.005(15) -0.021(13) 0.060(19)
C6C 0.096(17) 0.103(18) 0.091(14) -0.015(13) -0.018(13) 0.066(15)
C1D 0.084(12) 0.069(11) 0.113(13) -0.002(10) -0.002(10) 0.051(10)
C2D 0.119(15) 0.090(14) 0.132(15) -0.005(12) -0.009(12) 0.061(12)
C3D 0.143(19) 0.149(19) 0.19(2) -0.014(15) -0.019(15) 0.098(15)
C4D 0.20(2) 0.135(19) 0.23(2) -0.013(15) 0.021(17) 0.110(17)
C5D 0.17(2) 0.16(2) 0.22(2) -0.024(17) 0.032(17) 0.076(16)
C6D 0.149(18) 0.085(14) 0.183(18) -0.015(13) 0.004(15) 0.076(13)
S1 0.072(4) 0.072(4) 0.107(7) 0.000 0.000 0.0362(19)
O3 0.072(10) 0.105(12) 0.153(13) 0.025(11) 0.020(9) 0.047(9)
C17 0.057(13) 0.057(13) 0.12(3) 0.000 0.000 0.029(6)
F1 0.089(9) 0.099(9) 0.113(9) 0.001(7) 0.004(7) 0.044(8)
S2 0.086(7) 0.086(7) 0.065(9) 0.000 0.000 0.043(3)
O4 0.070(16) 0.21(3) 0.089(11) 0.052(15) 0.016(16) 0.078(16)
C18 0.086(7) 0.086(7) 0.065(9) 0.000 0.000 0.043(3)
F2 0.070(16) 0.21(3) 0.089(11) 0.052(15) 0.016(16) 0.078(16)
O1W 0.22(3) 0.22(3) 0.031(17) 0.000 0.000 0.111(17)

loop_
_atom_type_symbol
_atom_type_description
_atom_type_scat_dispersion_real
_atom_type_scat_dispersion_imag
_atom_type_scat_source
C C 0.0033 0.0016 'International Tables Vol C Tables 4.2.6.8 and 6.1.1.4'
H H 0.0000 0.0000 'International Tables Vol C Tables 4.2.6.8 and 6.1.1.4'
N N 0.0061 0.0033 'International Tables Vol C Tables 4.2.6.8 and 6.1.1.4'
O O 0.0106 0.0060 'International Tables Vol C Tables 4.2.6.8 and 6.1.1.4'
F F 0.0171 0.0103 'International Tables Vol C Tables 4.2.6.8 and 6.1.1.4'
P P 0.1023 0.0942 'International Tables Vol C Tables 4.2.6.8 and 6.1.1.4'
S S 0.1246 0.1234 'International Tables Vol C Tables 4.2.6.8 and 6.1.1.4'
Fe Fe 0.3463 0.8444 'International Tables Vol C Tables 4.2.6.8 and 6.1.1.4'
Au Au -2.0133 8.8022 'International Tables Vol C Tables 4.2.6.8 and 6.1.1.4'

loop_
_geom_angle_atom_site_label_1
_geom_angle_atom_site_label_2
_geom_angle_atom_site_label_3
_geom_angle
_geom_angle_site_symmetry_1
_geom_angle_site_symmetry_3
N1 Au1 P1 172.5(5) . .
N1 Au1 Au2 81.1(4) . .
P1 Au1 Au2 101.02(12) . .
O1 Au2 P2 177.3(4) 3_465 .
O1 Au2 Au1 80.1(4) 3_465 .
P2 Au2 Au1 101.87(14) . .
C7 Fe1 C13 162.7(7) . .
C7 Fe1 C10 68.8(7) . .
C13 Fe1 C10 106.9(8) . .
C7 Fe1 C15 122.4(8) . .
C13 Fe1 C15 68.5(8) . .
C10 Fe1 C15 155.5(10) . .
C7 Fe1 C14 156.6(8) . .
C13 Fe1 C14 40.2(7) . .
C10 Fe1 C14 120.5(8) . .
C15 Fe1 C14 40.6(8) . .
C7 Fe1 C8 40.7(6) . .
C13 Fe1 C8 154.6(7) . .
C10 Fe1 C8 66.8(7) . .
C15 Fe1 C8 106.4(8) . .
C14 Fe1 C8 119.9(8) . .
C7 Fe1 C11 39.6(6) . .
C13 Fe1 C11 126.2(7) . .
C10 Fe1 C11 42.3(8) . .
C15 Fe1 C11 159.1(8) . .
C14 Fe1 C11 160.2(7) . .
C8 Fe1 C11 66.9(7) . .
C7 Fe1 C12 125.6(7) . .
C13 Fe1 C12 41.9(7) . .
C10 Fe1 C12 124.1(8) . .
C15 Fe1 C12 69.6(8) . .
C14 Fe1 C12 69.2(8) . .
C8 Fe1 C12 161.9(7) . .
C11 Fe1 C12 110.2(7) . .
C7 Fe1 C9 68.2(7) . .
C13 Fe1 C9 120.1(7) . .
C10 Fe1 C9 40.0(7) . .
C15 Fe1 C9 119.9(8) . .
C14 Fe1 C9 104.4(8) . .
C8 Fe1 C9 39.2(6) . .
C11 Fe1 C9 68.5(7) . .
C12 Fe1 C9 158.2(7) . .
C7 Fe1 C16 109.0(7) . .
C13 Fe1 C16 70.1(7) . .
C10 Fe1 C16 163.6(9) . .
C15 Fe1 C16 39.7(8) . .
C14 Fe1 C16 68.2(8) . .
C8 Fe1 C16 122.9(7) . .
C11 Fe1 C16 125.7(7) . .
C12 Fe1 C16 43.0(7) . .
C9 Fe1 C16 155.7(7) . .
C7 P1 C1B 104.5(6) . .
C7 P1 C1A 105.7(6) . .
C1B P1 C1A 108.9(6) . .
C7 P1 Au1 116.9(5) . .
C1B P1 Au1 111.7(5) . .
C1A P1 Au1 108.9(4) . .
C1D P2 C12 108.2(9) . .
C1D P2 C1C 104.7(7) . .
C12 P2 C1C 103.8(7) . .
C1D P2 Au2 112.4(6) . .
C12 P2 Au2 115.1(6) . .
C1C P2 Au2 111.8(5) . .
C6 N1 C4 114.5(18) . .
C6 N1 Au1 130.3(15) . .
C4 N1 Au1 115.2(14) . .
C1 O1 Au2 121.2(13) . 2_675
O2 C1 O1 127.7(18) . .
O2 C1 C2 119(2) . .
O1 C1 C2 113(2) . .
C5 C2 C3 116(2) . .
C5 C2 C1 123(2) . .
C3 C2 C1 121(2) . .
C4 C3 C2 118(2) . .
N1 C4 C3 125(2) . .
C6 C5 C2 119(2) . .
N1 C6 C5 127(2) . .
C11 C7 C8 107.9(14) . .
C11 C7 P1 126.2(12) . .
C8 C7 P1 125.8(12) . .
C11 C7 Fe1 71.4(9) . .
C8 C7 Fe1 70.5(9) . .
P1 C7 Fe1 126.9(8) . .
C9 C8 C7 110.3(14) . .
C9 C8 Fe1 71.2(10) . .
C7 C8 Fe1 68.8(9) . .
C8 C9 C10 107.4(16) . .
C8 C9 Fe1 69.6(10) . .
C10 C9 Fe1 68.5(10) . .
C9 C10 C11 107.6(17) . .
C9 C10 Fe1 71.5(12) . .
C11 C10 Fe1 69.8(10) . .
C7 C11 C10 106.6(17) . .
C7 C11 Fe1 69.0(9) . .
C10 C11 Fe1 67.9(11) . .
C13 C12 C16 104.6(16) . .
C13 C12 P2 128.5(14) . .
C16 C12 P2 126.9(13) . .
C13 C12 Fe1 67.9(10) . .
C16 C12 Fe1 68.9(10) . .
P2 C12 Fe1 127.5(9) . .
C14 C13 C12 109.2(16) . .
C14 C13 Fe1 70.4(10) . .
C12 C13 Fe1 70.3(10) . .
C13 C14 C15 109.0(18) . .
C13 C14 Fe1 69.4(10) . .
C15 C14 Fe1 69.6(11) . .
C16 C15 C14 110.3(19) . .
C16 C15 Fe1 71.5(11) . .
C14 C15 Fe1 69.9(11) . .
C15 C16 C12 106.9(16) . .
C15 C16 Fe1 68.8(11) . .
C12 C16 Fe1 68.1(9) . .
C2A C1A C6A 120.0 . .
C2A C1A P1 120.9(7) . .
C6A C1A P1 119.1(7) . .
C3A C2A C1A 120.0 . .
C2A C3A C4A 120.0 . .
C3A C4A C5A 120.0 . .
C6A C5A C4A 120.0 . .
C5A C6A C1A 120.0 . .
C2B C1B C6B 120.0 . .
C2B C1B P1 118.6(8) . .
C6B C1B P1 121.2(8) . .
C3B C2B C1B 120.0 . .
C2B C3B C4B 120.00(7) . .
C5B C4B C3B 120.0 . .
C6B C5B C4B 120.0 . .
C5B C6B C1B 120.00(6) . .
C2C C1C C6C 120.0 . .
C2C C1C P2 118.0(8) . .
C6C C1C P2 122.0(8) . .
C3C C2C C1C 120.0 . .
C2C C3C C4C 120.0 . .
C5C C4C C3C 120.0 . .
C4C C5C C6C 120.0 . .
C5C C6C C1C 120.0 . .
C2D C1D C6D 120.0 . .
C2D C1D P2 119.2(11) . .
C6D C1D P2 120.8(11) . .
C3D C2D C1D 120.00(7) . .
C2D C3D C4D 120.0 . .
C5D C4D C3D 120.00(6) . .
C4D C5D C6D 120.00(8) . .
C5D C6D C1D 120.0 . .
O3 S1 O3 113.6(6) 2_665 3_565
O3 S1 O3 113.6(6) 2_665 .
O3 S1 O3 113.6(6) 3_565 .
O3 S1 C17 105.0(7) 2_665 .
O3 S1 C17 105.0(8) 3_565 .
O3 S1 C17 105.0(8) . .
F1 C17 F1 109.9(17) 3_565 .
F1 C17 F1 109.9(17) 3_565 2_665
F1 C17 F1 109.9(17) . 2_665
F1 C17 S1 109.0(17) 3_565 .
F1 C17 S1 109.0(17) . .
F1 C17 S1 109.0(17) 2_665 .
O4 S2 O4 117.2(14) 3_765 2_645
O4 S2 O4 117.2(15) 3_765 .
O4 S2 O4 117.2(15) 2_645 .
O4 S2 C18 100(3) 3_765 .
O4 S2 C18 100(3) 2_645 .
O4 S2 C18 100(3) . .
S2 O4 C18 7(2) . 19_756
F2 C18 F2 105(3) . 2_645
F2 C18 F2 105(3) . 3_765
F2 C18 F2 105(3) 2_645 3_765
F2 C18 S2 113(3) . .
F2 C18 S2 113(3) 2_645 .
F2 C18 S2 113(3) 3_765 .
N1N C2N C1N 160(5) . .

loop_
_geom_bond_atom_site_label_1
_geom_bond_atom_site_label_2
_geom_bond_distance
_geom_bond_site_symmetry_2
Au1 N1 2.102(15) .
Au1 P1 2.228(4) .
Au1 Au2 3.0085(11) .
Au2 O1 2.077(13) 3_465
Au2 P2 2.209(5) .
Fe1 C7 2.019(14) .
Fe1 C13 2.021(17) .
Fe1 C10 2.02(2) .
Fe1 C15 2.03(2) .
Fe1 C14 2.033(18) .
Fe1 C8 2.041(16) .
Fe1 C11 2.049(17) .
Fe1 C12 2.053(19) .
Fe1 C9 2.061(18) .
Fe1 C16 2.064(17) .
P1 C7 1.804(15) .
P1 C1B 1.818(10) .
P1 C1A 1.826(10) .
P2 C1D 1.761(14) .
P2 C12 1.79(2) .
P2 C1C 1.798(11) .
N1 C6 1.24(2) .
N1 C4 1.31(3) .
O1 C1 1.24(2) .
O1 Au2 2.077(13) 2_675
O2 C1 1.24(3) .
C1 C2 1.52(3) .
C2 C5 1.35(3) .
C2 C3 1.36(3) .
C3 C4 1.35(3) .
C5 C6 1.33(3) .
C7 C11 1.38(2) .
C7 C8 1.41(2) .
C8 C9 1.38(2) .
C9 C10 1.40(3) .
C10 C11 1.47(3) .
C12 C13 1.46(2) .
C12 C16 1.51(2) .
C13 C14 1.39(3) .
C14 C15 1.41(3) .
C15 C16 1.39(3) .
C1A C2A 1.3900 .
C1A C6A 1.3900 .
C2A C3A 1.3900 .
C3A C4A 1.3900 .
C4A C5A 1.3900 .
C5A C6A 1.3900 .
C1B C2B 1.3900 .
C1B C6B 1.3900 .
C2B C3B 1.3900 .
C3B C4B 1.3900 .
C4B C5B 1.3900 .
C5B C6B 1.3900 .
C1C C2C 1.3900 .
C1C C6C 1.3900 .
C2C C3C 1.3900 .
C3C C4C 1.3900 .
C4C C5C 1.3900(10) .
C5C C6C 1.3900 .
C1D C2D 1.3900 .
C1D C6D 1.3900(11) .
C2D C3D 1.3900 .
C3D C4D 1.3900(12) .
C4D C5D 1.3900 .
C5D C6D 1.3900 .
S1 O3 1.473(14) 2_665
S1 O3 1.473(14) 3_565
S1 O3 1.473(14) .
S1 C17 1.83(4) .
C17 F1 1.356(17) 3_565
C17 F1 1.356(17) .
C17 F1 1.356(17) 2_665
S2 O4 1.424(19) 3_765
S2 O4 1.424(18) 2_645
S2 O4 1.424(19) .
S2 C18 1.80(2) .
O4 C18 1.47(2) 19_756
C18 F2 1.353(19) .
C18 F2 1.353(18) 2_645
C18 F2 1.353(18) 3_765
C1N C2N 1.47(2) .
C2N N1N 1.091(19) .
